data_4504452
loop_
_publ_author_name
'Rajput, Lalit'
'Singha, Subhankar'
'Biradha, Kumar'

_publ_section_title
;
 Comparative Structural Studies on Homologues of Amides and Reverse
 Amides: Unprecedented 4-fold Interpenetrated Quartz Network, New
 \b-Sheet, and Two-Dimensional Layers
;
_journal_issue 12
_journal_name_full 'Crystal Growth &amp; Design'
_journal_page_first 2788
_journal_paper_doi 10.1021/cg0706417
_journal_volume 7
_journal_year 2007
_chemical_formula_sum 'C14 H14 N4 O2'
_chemical_formula_weight 270.29
_chemical_name_systematic
; 
 ? 
;
_space_group_IT_number 14
_symmetry_cell_setting monoclinic
_symmetry_space_group_name_Hall '-P 2yn'
_symmetry_space_group_name_H-M 'P 1 21/n 1'
_atom_sites_solution_hydrogens geom
_atom_sites_solution_primary direct
_atom_sites_solution_secondary difmap
_audit_creation_method SHELXL-97
_cell_angle_alpha 90.00
_cell_angle_beta 102.05(3)
_cell_angle_gamma 90.00
_cell_formula_units_Z 2
_cell_length_a 7.7370(15)
_cell_length_b 8.1290(16)
_cell_length_c 10.546(2)
_cell_measurement_reflns_used 25
_cell_measurement_temperature 293(2)
_cell_measurement_theta_max 12
_cell_measurement_theta_min 8
_cell_volume 648.7(2)
_computing_structure_refinement 'SHELXL-97 (Sheldrick, 1997)'
_computing_structure_solution 'SHELXS-97 (Sheldrick, 1990)'
_diffrn_ambient_temperature 293(2)
_diffrn_measured_fraction_theta_full 1.000
_diffrn_measured_fraction_theta_max 1.000
_diffrn_measurement_device_type CAD4
_diffrn_measurement_method \w-scan
_diffrn_radiation_monochromator graphite
_diffrn_radiation_source 'fine-focus sealed tube'
_diffrn_radiation_type MoK\a
_diffrn_radiation_wavelength 0.71073
_diffrn_reflns_av_R_equivalents 0.0067
_diffrn_reflns_av_sigmaI/netI 0.0371
_diffrn_reflns_limit_h_max 0
_diffrn_reflns_limit_h_min -9
_diffrn_reflns_limit_k_max 9
_diffrn_reflns_limit_k_min 0
_diffrn_reflns_limit_l_max 12
_diffrn_reflns_limit_l_min -12
_diffrn_reflns_number 1225
_diffrn_reflns_theta_full 24.95
_diffrn_reflns_theta_max 24.95
_diffrn_reflns_theta_min 2.99
_diffrn_standards_decay_% 0
_diffrn_standards_interval_time 60
_diffrn_standards_number 3
_exptl_absorpt_coefficient_mu 0.097
_exptl_absorpt_correction_type none
_exptl_crystal_colour colorless
_exptl_crystal_density_diffrn 1.384
_exptl_crystal_density_meas ?
_exptl_crystal_density_method 'not measured'
_exptl_crystal_description needle
_exptl_crystal_F_000 284
_exptl_crystal_size_max 0.16
_exptl_crystal_size_mid 0.13
_exptl_crystal_size_min 0.10
_refine_diff_density_max 0.165
_refine_diff_density_min -0.229
_refine_diff_density_rms 0.051
_refine_ls_extinction_method none
_refine_ls_goodness_of_fit_ref 1.000
_refine_ls_hydrogen_treatment constr
_refine_ls_matrix_type full
_refine_ls_number_parameters 91
_refine_ls_number_reflns 1137
_refine_ls_number_restraints 0
_refine_ls_restrained_S_all 1.000
_refine_ls_R_factor_all 0.0628
_refine_ls_R_factor_gt 0.0461
_refine_ls_shift/su_max 0.001
_refine_ls_shift/su_mean 0.000
_refine_ls_structure_factor_coef Fsqd
_refine_ls_weighting_details 'calc w=1/[\s^2^(Fo^2^)+(0.0652P)^2^+0.3775P] where P=(Fo^2^+2Fc^2^)/3'
_refine_ls_weighting_scheme calc
_refine_ls_wR_factor_gt 0.1170
_refine_ls_wR_factor_ref 0.1390
_reflns_number_gt 897
_reflns_number_total 1137
_reflns_threshold_expression >2sigma(I)
_cod_data_source_file cg0706417-file002.cif
_cod_data_source_block 4a
_cod_depositor_comments
;
The following automatic conversions were performed:

'_symmetry_cell_setting' value 'Monoclinic' changed to 'monoclinic'
according to /home/saulius/struct/CIF-dictionaries/cif_core.dic
dictionary named 'cif_core.dic' version 2.4.1 from 2010-06-29.

Automatic conversion script
Id: cif_fix_values 1715 2011-07-08 13:25:40Z adriana 

The following automatic conversions were performed:

'_exptl_crystal_density_meas' value 'not measured' was changed to '?'
- the value is perceived as not measured.

Automatic conversion script
Id: cif_fix_values 3008 2015-01-20 13:52:24Z robertas 
;
_cod_original_sg_symbol_H-M P2(1)/n
_cod_database_code 4504452

loop_
_symmetry_equiv_pos_as_xyz
'x, y, z'
'-x+1/2, y+1/2, -z+1/2'
'-x, -y, -z'
'x-1/2, -y-1/2, z-1/2'

loop_
_atom_site_label
_atom_site_type_symbol
_atom_site_fract_x
_atom_site_fract_y
_atom_site_fract_z
_atom_site_U_iso_or_equiv
_atom_site_adp_type
_atom_site_occupancy
_atom_site_symmetry_multiplicity
_atom_site_calc_flag
_atom_site_refinement_flags
N1 N -0.2291(2) 0.1501(3) -0.18486(15) 0.0472(5) Uani 1 1 d .
N2 N 0.1576(2) 0.3377(2) 0.03070(14) 0.0371(4) Uani 1 1 d .
H2 H 0.1855 0.3564 0.1127 0.045 Uiso 1 1 calc R
O6 O 0.2462(3) 0.3850(3) -0.15746(15) 0.0844(8) Uani 1 1 d .
C1 C -0.0018(2) 0.2541(2) -0.01342(18) 0.0341(5) Uani 1 1 d .
C2 C -0.0793(3) 0.2328(3) -0.14400(19) 0.0426(5) Uani 1 1 d .
H2A H -0.0236 0.2787 -0.2057 0.051 Uiso 1 1 calc R
C3 C -0.3080(3) 0.0842(3) -0.0963(2) 0.0503(6) Uani 1 1 d .
H3 H -0.4119 0.0250 -0.1240 0.060 Uiso 1 1 calc R
C4 C -0.2420(3) 0.1003(3) 0.0345(2) 0.0506(6) Uani 1 1 d .
H4 H -0.3008 0.0532 0.0940 0.061 Uiso 1 1 calc R
C5 C -0.0881(3) 0.1868(3) 0.07647(18) 0.0410(5) Uani 1 1 d .
H5 H -0.0424 0.2000 0.1647 0.049 Uiso 1 1 calc R
C6 C 0.2729(3) 0.3928(3) -0.03984(19) 0.0440(5) Uani 1 1 d .
C7 C 0.4396(3) 0.4653(3) 0.04011(19) 0.0474(6) Uani 1 1 d .
H7A H 0.4082 0.5517 0.0946 0.057 Uiso 1 1 calc .
H7B H 0.5020 0.3806 0.0965 0.057 Uiso 1 1 calc .

loop_
_atom_site_aniso_label
_atom_site_aniso_U_11
_atom_site_aniso_U_22
_atom_site_aniso_U_33
_atom_site_aniso_U_23
_atom_site_aniso_U_13
_atom_site_aniso_U_12
N1 0.0412(10) 0.0655(13) 0.0323(9) -0.0037(8) 0.0014(7) -0.0046(8)
N2 0.0362(9) 0.0509(10) 0.0241(7) -0.0030(7) 0.0060(6) -0.0070(7)
O6 0.0782(13) 0.147(2) 0.0316(9) -0.0151(10) 0.0191(8) -0.0572(13)
C1 0.0347(9) 0.0414(11) 0.0256(9) -0.0003(8) 0.0048(7) 0.0016(8)
C2 0.0424(11) 0.0571(13) 0.0277(10) 0.0021(9) 0.0061(8) -0.0067(10)
C3 0.0380(11) 0.0678(15) 0.0450(12) -0.0064(11) 0.0081(9) -0.0112(11)
C4 0.0446(12) 0.0695(16) 0.0401(11) 0.0017(11) 0.0144(9) -0.0124(11)
C5 0.0394(11) 0.0562(13) 0.0269(9) 0.0002(9) 0.0053(8) -0.0036(9)
C6 0.0465(12) 0.0572(13) 0.0299(10) -0.0040(9) 0.0114(8) -0.0108(10)
C7 0.0441(12) 0.0631(14) 0.0365(11) -0.0033(10) 0.0118(9) -0.0137(10)

loop_
_atom_type_symbol
_atom_type_description
_atom_type_scat_dispersion_real
_atom_type_scat_dispersion_imag
_atom_type_scat_source
C C 0.0033 0.0016 'International Tables Vol C Tables 4.2.6.8 and 6.1.1.4'
H H 0.0000 0.0000 'International Tables Vol C Tables 4.2.6.8 and 6.1.1.4'
N N 0.0061 0.0033 'International Tables Vol C Tables 4.2.6.8 and 6.1.1.4'
O O 0.0106 0.0060 'International Tables Vol C Tables 4.2.6.8 and 6.1.1.4'

loop_
_geom_angle_atom_site_label_1
_geom_angle_atom_site_label_2
_geom_angle_atom_site_label_3
_geom_angle
_geom_angle_site_symmetry_1
C3 N1 C2 118.17(17) .
C6 N2 C1 127.92(16) .
C5 C1 N2 118.86(16) .
C5 C1 C2 117.34(18) .
N2 C1 C2 123.79(17) .
N1 C2 C1 123.26(19) .
N1 C3 C4 122.6(2) .
C3 C4 C5 119.15(19) .
C4 C5 C1 119.51(18) .
O6 C6 N2 123.62(19) .
O6 C6 C7 122.32(19) .
N2 C6 C7 114.07(16) .
C7 C7 C6 113.2(2) 3_665

loop_
_geom_bond_atom_site_label_1
_geom_bond_atom_site_label_2
_geom_bond_distance
_geom_bond_site_symmetry_2
N1 C3 1.330(3) .
N1 C2 1.332(3) .
N2 C6 1.351(2) .
N2 C1 1.400(3) .
O6 C6 1.216(2) .
C1 C5 1.381(3) .
C1 C2 1.393(3) .
C3 C4 1.374(3) .
C4 C5 1.374(3) .
C6 C7 1.506(3) .
C7 C7 1.497(4) 3_665
